data_4349453
loop_
_publ_author_name
'Yoo, Changho'
'Lee, Yunho'

_publ_section_title
;
 Formation of a tetranickel octacarbonyl cluster from the CO2 reaction of
 a zero-valent nickel monocarbonyl species
;
_journal_issue 6
_journal_name_full 'Inorganic Chemistry Frontiers'
_journal_page_first 849
_journal_paper_doi 10.1039/C6QI00011H
_journal_volume 3
_journal_year 2016
_chemical_formula_moiety 'C27 H40 N Ni O P2'
_chemical_formula_sum 'C27 H40 N Ni O P2'
_chemical_formula_weight 515.25
_chemical_name_common (PNP)Ni(CO)
_space_group_IT_number 14
_space_group_name_Hall '-P 2ybc'
_space_group_name_H-M_alt 'P 1 21/c 1'
_symmetry_cell_setting monoclinic
_symmetry_space_group_name_H-M 'P 1 21/c 1'
_atom_sites_solution_hydrogens geom
_atom_sites_solution_primary direct
_atom_sites_solution_secondary difmap
_audit_creation_method SHELXL-97
_audit_update_record
;
2016-01-12 deposited with the CCDC.
2016-03-18 downloaded from the CCDC.
;
_cell_angle_alpha 90.00
_cell_angle_beta 95.239(3)
_cell_angle_gamma 90.00
_cell_formula_units_Z 4
_cell_length_a 15.7516(15)
_cell_length_b 9.8103(9)
_cell_length_c 18.1748(17)
_cell_measurement_reflns_used 32589
_cell_measurement_temperature 120(2)
_cell_measurement_theta_max 25.57
_cell_measurement_theta_min 2.65
_cell_volume 2796.8(5)
_computing_cell_refinement 'Bruker SMART'
_computing_data_collection 'Bruker SMART'
_computing_data_reduction 'Bruker SAINT'
_computing_molecular_graphics 'Bruker SHELXTL'
_computing_publication_material 'Bruker SHELXTL'
_computing_structure_refinement 'SHELXL-97 (Sheldrick, 2008)'
_computing_structure_solution 'SHELXS-97 (Sheldrick, 2008)'
_diffrn_ambient_temperature 120(2)
_diffrn_measured_fraction_theta_full 0.998
_diffrn_measured_fraction_theta_max 0.998
_diffrn_measurement_device_type 'Photon 100 CMOS detector'
_diffrn_measurement_method 'phi and omega scans'
_diffrn_radiation_monochromator graphite
_diffrn_radiation_source 'fine-focus sealed tube'
_diffrn_radiation_type MoK\a
_diffrn_radiation_wavelength 0.71073
_diffrn_reflns_av_R_equivalents 0.0787
_diffrn_reflns_av_sigmaI/netI 0.0474
_diffrn_reflns_limit_h_max 19
_diffrn_reflns_limit_h_min -19
_diffrn_reflns_limit_k_max 11
_diffrn_reflns_limit_k_min -11
_diffrn_reflns_limit_l_max 21
_diffrn_reflns_limit_l_min -22
_diffrn_reflns_number 32589
_diffrn_reflns_theta_full 25.57
_diffrn_reflns_theta_max 25.57
_diffrn_reflns_theta_min 2.65
_exptl_absorpt_coefficient_mu 0.826
_exptl_absorpt_correction_T_max 0.9219
_exptl_absorpt_correction_T_min 0.8522
_exptl_absorpt_correction_type multi-scan
_exptl_absorpt_process_details SADABS
_exptl_crystal_colour green
_exptl_crystal_density_diffrn 1.224
_exptl_crystal_density_method 'not measured'
_exptl_crystal_description platy
_exptl_crystal_F_000 1100
_exptl_crystal_size_max 0.20
_exptl_crystal_size_mid 0.10
_exptl_crystal_size_min 0.10
_refine_diff_density_max 1.706
_refine_diff_density_min -0.985
_refine_diff_density_rms 0.112
_refine_ls_extinction_method none
_refine_ls_goodness_of_fit_ref 1.331
_refine_ls_hydrogen_treatment mixed
_refine_ls_matrix_type full
_refine_ls_number_parameters 299
_refine_ls_number_reflns 5233
_refine_ls_number_restraints 0
_refine_ls_restrained_S_all 1.331
_refine_ls_R_factor_all 0.0826
_refine_ls_R_factor_gt 0.0586
_refine_ls_shift/su_max 0.000
_refine_ls_shift/su_mean 0.000
_refine_ls_structure_factor_coef Fsqd
_refine_ls_weighting_details 'calc w=1/[\s^2^(Fo^2^)+(0.1000P)^2^+0.0000P] where P=(Fo^2^+2Fc^2^)/3'
_refine_ls_weighting_scheme calc
_refine_ls_wR_factor_gt 0.1740
_refine_ls_wR_factor_ref 0.1892
_reflns_number_gt 4056
_reflns_number_total 5233
_reflns_threshold_expression >2sigma(I)
_cod_data_source_file c6qi00011h2.cif
_cod_data_source_block n0375a-1
_cod_depositor_comments
;
The following automatic conversions were performed:

data item '_symmetry_cell_setting' value 'Monoclinic' was changed to
'monoclinic' in accordance with the
/home/saulius/struct/COD-crude-data/automatic-downloads/DataCite-retrospective/RSC/depositions/lib/dictionaries/cif_core.dic
dictionary named 'cif_core.dic' version 2.4.2 last updated on
2011-04-26.

Automatic conversion script
Id: cif_fix_values 6909 2019-04-08 15:41:33Z antanas 
;
_cod_original_sg_symbol_H-M P21/c
_cod_database_code 4349453

loop_
_symmetry_equiv_pos_as_xyz
'x, y, z'
'-x, y+1/2, -z+1/2'
'-x, -y, -z'
'x, -y-1/2, z-1/2'

loop_
_atom_site_label
_atom_site_type_symbol
_atom_site_fract_x
_atom_site_fract_y
_atom_site_fract_z
_atom_site_U_iso_or_equiv
_atom_site_adp_type
_atom_site_occupancy
_atom_site_symmetry_multiplicity
_atom_site_calc_flag
_atom_site_refinement_flags
Ni1 Ni 0.22708(4) 0.17257(5) 0.18565(3) 0.0280(2) Uani 1 1 d .
P1 P 0.31302(6) 0.04153(10) 0.25840(6) 0.0185(3) Uani 1 1 d .
P2 P 0.20023(6) 0.35895(10) 0.11787(6) 0.0186(3) Uani 1 1 d .
N1 N 0.2360(2) 0.3020(3) 0.26827(19) 0.0203(7) Uani 1 1 d .
C9 C 0.1843(2) 0.4192(4) 0.2610(2) 0.0167(8) Uani 1 1 d .
C11 C 0.1016(2) 0.5723(4) 0.1764(2) 0.0227(9) Uani 1 1 d .
H11 H 0.0857 0.6011 0.1272 0.027 Uiso 1 1 calc R
C10 C 0.1581(2) 0.4639(4) 0.1883(2) 0.0190(8) Uani 1 1 d .
C4 C 0.4049(2) 0.1375(4) 0.3909(2) 0.0207(9) Uani 1 1 d .
H4 H 0.4324 0.0512 0.3945 0.025 Uiso 1 1 calc R
C13 C 0.0938(2) 0.5946(4) 0.3052(2) 0.0227(9) Uani 1 1 d .
H13 H 0.0720 0.6388 0.3460 0.027 Uiso 1 1 calc R
C2 C 0.2983(2) 0.2868(4) 0.3264(2) 0.0176(8) Uani 1 1 d .
C14 C 0.1503(2) 0.4873(4) 0.3186(2) 0.0206(9) Uani 1 1 d .
H14 H 0.1661 0.4597 0.3680 0.025 Uiso 1 1 calc R
C12 C 0.0678(3) 0.6399(4) 0.2342(2) 0.0245(9) Uani 1 1 d .
C3 C 0.3419(2) 0.1596(4) 0.3334(2) 0.0179(8) Uani 1 1 d .
C6 C 0.3897(3) 0.3633(4) 0.4343(2) 0.0249(9) Uani 1 1 d .
H6 H 0.4062 0.4345 0.4680 0.030 Uiso 1 1 calc R
C7 C 0.3267(3) 0.3881(4) 0.3772(2) 0.0249(9) Uani 1 1 d .
H7 H 0.3022 0.4765 0.3724 0.030 Uiso 1 1 calc R
C22 C 0.2927(3) 0.4575(5) 0.0893(2) 0.0287(10) Uani 1 1 d .
H22 H 0.3177 0.4052 0.0493 0.034 Uiso 1 1 calc R
C5 C 0.4291(2) 0.2361(4) 0.4432(2) 0.0229(9) Uani 1 1 d .
C19 C 0.4152(3) -0.0260(4) 0.2303(2) 0.0264(10) Uani 1 1 d .
H19 H 0.4488 -0.0645 0.2749 0.032 Uiso 1 1 calc R
C25 C 0.1216(3) 0.3638(5) 0.0361(2) 0.0253(9) Uani 1 1 d .
H25 H 0.1149 0.4605 0.0191 0.030 Uiso 1 1 calc R
C8 C 0.4977(3) 0.2108(5) 0.5056(3) 0.0319(11) Uani 1 1 d .
H8A H 0.4712 0.1998 0.5520 0.048 Uiso 1 1 calc R
H8B H 0.5370 0.2884 0.5098 0.048 Uiso 1 1 calc R
H8C H 0.5292 0.1277 0.4955 0.048 Uiso 1 1 calc R
C24 C 0.3605(3) 0.4675(5) 0.1549(3) 0.0368(12) Uani 1 1 d .
H24A H 0.4090 0.5206 0.1406 0.055 Uiso 1 1 calc R
H24B H 0.3797 0.3757 0.1699 0.055 Uiso 1 1 calc R
H24C H 0.3362 0.5125 0.1963 0.055 Uiso 1 1 calc R
C15 C 0.0043(3) 0.7539(5) 0.2208(3) 0.0340(11) Uani 1 1 d .
H15A H 0.0106 0.7953 0.1725 0.051 Uiso 1 1 calc R
H15B H 0.0146 0.8230 0.2595 0.051 Uiso 1 1 calc R
H15C H -0.0536 0.7177 0.2215 0.051 Uiso 1 1 calc R
C16 C 0.2590(3) -0.1046(4) 0.2975(2) 0.0246(9) Uani 1 1 d .
H16 H 0.2388 -0.1656 0.2554 0.029 Uiso 1 1 calc R
C27 C 0.0345(3) 0.3107(5) 0.0542(3) 0.0370(12) Uani 1 1 d .
H27A H -0.0040 0.3056 0.0087 0.056 Uiso 1 1 calc R
H27B H 0.0105 0.3728 0.0891 0.056 Uiso 1 1 calc R
H27C H 0.0411 0.2198 0.0763 0.056 Uiso 1 1 calc R
C18 C 0.3149(3) -0.1908(5) 0.3529(3) 0.0390(12) Uani 1 1 d .
H18A H 0.3348 -0.1347 0.3956 0.059 Uiso 1 1 calc R
H18B H 0.3641 -0.2254 0.3293 0.059 Uiso 1 1 calc R
H18C H 0.2816 -0.2677 0.3693 0.059 Uiso 1 1 calc R
C23 C 0.2673(3) 0.5982(5) 0.0588(3) 0.0397(12) Uani 1 1 d .
H23A H 0.2421 0.6513 0.0969 0.060 Uiso 1 1 calc R
H23B H 0.2257 0.5880 0.0157 0.060 Uiso 1 1 calc R
H23C H 0.3180 0.6454 0.0441 0.060 Uiso 1 1 calc R
C17 C 0.1802(3) -0.0537(5) 0.3319(3) 0.0349(11) Uani 1 1 d .
H17A H 0.1501 -0.1312 0.3515 0.052 Uiso 1 1 calc R
H17B H 0.1423 -0.0070 0.2943 0.052 Uiso 1 1 calc R
H17C H 0.1974 0.0099 0.3721 0.052 Uiso 1 1 calc R
C26 C 0.1553(3) 0.2800(5) -0.0258(2) 0.0388(12) Uani 1 1 d .
H26A H 0.1546 0.1831 -0.0128 0.058 Uiso 1 1 calc R
H26B H 0.2138 0.3081 -0.0324 0.058 Uiso 1 1 calc R
H26C H 0.1191 0.2951 -0.0718 0.058 Uiso 1 1 calc R
C20 C 0.3988(3) -0.1385(5) 0.1736(3) 0.0431(13) Uani 1 1 d .
H20A H 0.3698 -0.1005 0.1282 0.065 Uiso 1 1 calc R
H20B H 0.3627 -0.2087 0.1932 0.065 Uiso 1 1 calc R
H20C H 0.4531 -0.1790 0.1628 0.065 Uiso 1 1 calc R
C21 C 0.4662(3) 0.0896(5) 0.1995(3) 0.0406(12) Uani 1 1 d .
H21A H 0.5220 0.0551 0.1882 0.061 Uiso 1 1 calc R
H21B H 0.4742 0.1628 0.2361 0.061 Uiso 1 1 calc R
H21C H 0.4353 0.1250 0.1543 0.061 Uiso 1 1 calc R
C1 C 0.1678(5) 0.0399(6) 0.1337(4) 0.0627(18) Uani 1 1 d .
O1 O 0.1410(4) -0.0476(5) 0.0996(3) 0.0858(16) Uani 1 1 d .

loop_
_atom_site_aniso_label
_atom_site_aniso_U_11
_atom_site_aniso_U_22
_atom_site_aniso_U_33
_atom_site_aniso_U_23
_atom_site_aniso_U_13
_atom_site_aniso_U_12
Ni1 0.0454(4) 0.0176(3) 0.0197(3) -0.0024(2) -0.0032(2) 0.0110(2)
P1 0.0198(5) 0.0134(5) 0.0222(6) -0.0013(4) 0.0009(4) 0.0034(4)
P2 0.0192(5) 0.0184(5) 0.0184(5) -0.0006(4) 0.0018(4) 0.0019(4)
N1 0.0237(18) 0.0170(17) 0.0199(18) -0.0017(14) 0.0004(14) 0.0054(14)
C9 0.0154(19) 0.0124(18) 0.022(2) -0.0007(17) 0.0004(15) -0.0010(15)
C11 0.023(2) 0.021(2) 0.024(2) 0.0030(18) -0.0016(17) 0.0019(16)
C10 0.019(2) 0.0149(19) 0.023(2) -0.0001(17) 0.0037(16) 0.0011(15)
C4 0.0153(19) 0.020(2) 0.028(2) 0.0034(18) 0.0039(16) 0.0012(15)
C13 0.022(2) 0.019(2) 0.028(2) -0.0052(18) 0.0068(17) 0.0016(16)
C2 0.021(2) 0.0161(19) 0.016(2) 0.0023(16) 0.0046(15) 0.0016(16)
C14 0.020(2) 0.020(2) 0.022(2) 0.0003(18) 0.0025(16) -0.0006(16)
C12 0.021(2) 0.019(2) 0.034(2) -0.0009(19) 0.0044(17) 0.0030(16)
C3 0.0167(19) 0.0136(19) 0.024(2) -0.0003(17) 0.0036(15) 0.0001(15)
C6 0.027(2) 0.022(2) 0.026(2) -0.0066(19) 0.0031(17) -0.0034(17)
C7 0.026(2) 0.016(2) 0.033(2) 0.0025(19) 0.0059(18) 0.0023(17)
C22 0.024(2) 0.036(3) 0.027(2) -0.003(2) 0.0101(18) -0.0003(19)
C5 0.019(2) 0.024(2) 0.026(2) 0.0065(19) 0.0013(16) -0.0024(16)
C19 0.027(2) 0.024(2) 0.029(2) -0.0035(19) 0.0048(18) 0.0079(18)
C25 0.031(2) 0.026(2) 0.019(2) 0.0026(18) 0.0004(17) 0.0021(18)
C8 0.027(2) 0.037(3) 0.030(3) -0.003(2) -0.0060(19) 0.0016(19)
C24 0.022(2) 0.037(3) 0.051(3) -0.001(2) -0.001(2) -0.005(2)
C15 0.029(2) 0.027(2) 0.045(3) -0.007(2) -0.001(2) 0.0113(19)
C16 0.026(2) 0.017(2) 0.030(2) 0.0000(19) -0.0025(17) -0.0014(17)
C27 0.027(2) 0.049(3) 0.034(3) -0.005(2) -0.006(2) -0.002(2)
C18 0.043(3) 0.026(3) 0.047(3) 0.014(2) 0.001(2) 0.002(2)
C23 0.041(3) 0.038(3) 0.041(3) 0.010(2) 0.009(2) -0.011(2)
C17 0.037(3) 0.026(2) 0.043(3) 0.001(2) 0.011(2) -0.003(2)
C26 0.055(3) 0.041(3) 0.020(2) -0.001(2) 0.004(2) 0.002(2)
C20 0.044(3) 0.034(3) 0.054(3) -0.015(3) 0.017(2) 0.006(2)
C21 0.036(3) 0.038(3) 0.051(3) -0.004(3) 0.020(2) -0.002(2)
C1 0.095(5) 0.039(3) 0.050(4) 0.005(3) -0.013(3) 0.007(3)
O1 0.134(4) 0.048(3) 0.070(3) -0.012(3) -0.021(3) -0.018(3)

loop_
_atom_type_symbol
_atom_type_description
_atom_type_scat_dispersion_real
_atom_type_scat_dispersion_imag
_atom_type_scat_source
C C 0.0033 0.0016 'International Tables Vol C Tables 4.2.6.8 and 6.1.1.4'
H H 0.0000 0.0000 'International Tables Vol C Tables 4.2.6.8 and 6.1.1.4'
N N 0.0061 0.0033 'International Tables Vol C Tables 4.2.6.8 and 6.1.1.4'
O O 0.0106 0.0060 'International Tables Vol C Tables 4.2.6.8 and 6.1.1.4'
P P 0.1023 0.0942 'International Tables Vol C Tables 4.2.6.8 and 6.1.1.4'
Ni Ni 0.3393 1.1124 'International Tables Vol C Tables 4.2.6.8 and 6.1.1.4'

loop_
_geom_angle_atom_site_label_1
_geom_angle_atom_site_label_2
_geom_angle_atom_site_label_3
_geom_angle
C1 Ni1 N1 149.3(3)
C1 Ni1 P1 98.72(19)
N1 Ni1 P1 85.50(10)
C1 Ni1 P2 103.80(18)
N1 Ni1 P2 83.61(10)
P1 Ni1 P2 152.00(5)
C3 P1 C16 107.43(19)
C3 P1 C19 105.66(19)
C16 P1 C19 105.73(19)
C3 P1 Ni1 100.13(13)
C16 P1 Ni1 113.79(13)
C19 P1 Ni1 122.78(15)
C10 P2 C25 106.95(19)
C10 P2 C22 104.36(19)
C25 P2 C22 104.3(2)
C10 P2 Ni1 97.98(13)
C25 P2 Ni1 123.15(15)
C22 P2 Ni1 117.86(15)
C2 N1 C9 121.6(3)
C2 N1 Ni1 120.8(3)
C9 N1 Ni1 117.1(3)
C14 C9 N1 125.5(4)
C14 C9 C10 117.0(4)
N1 C9 C10 117.2(3)
C12 C11 C10 122.1(4)
C11 C10 C9 120.6(4)
C11 C10 P2 126.5(3)
C9 C10 P2 112.8(3)
C5 C4 C3 122.7(4)
C14 C13 C12 122.4(4)
N1 C2 C7 126.0(4)
N1 C2 C3 117.7(3)
C7 C2 C3 116.1(4)
C13 C14 C9 121.3(4)
C11 C12 C13 116.6(4)
C11 C12 C15 121.8(4)
C13 C12 C15 121.6(4)
C4 C3 C2 120.6(4)
C4 C3 P1 125.3(3)
C2 C3 P1 114.0(3)
C7 C6 C5 121.5(4)
C6 C7 C2 122.1(4)
C23 C22 C24 111.5(4)
C23 C22 P2 112.7(3)
C24 C22 P2 108.9(3)
C4 C5 C6 116.9(4)
C4 C5 C8 122.2(4)
C6 C5 C8 120.8(4)
C20 C19 C21 110.7(4)
C20 C19 P1 110.4(3)
C21 C19 P1 109.6(3)
C26 C25 C27 110.7(4)
C26 C25 P2 109.0(3)
C27 C25 P2 111.5(3)
C17 C16 C18 110.6(4)
C17 C16 P1 109.0(3)
C18 C16 P1 115.2(3)
O1 C1 Ni1 171.3(7)

loop_
_geom_bond_atom_site_label_1
_geom_bond_atom_site_label_2
_geom_bond_distance
Ni1 C1 1.815(7)
Ni1 N1 1.962(3)
Ni1 P1 2.2151(11)
Ni1 P2 2.2236(12)
P1 C3 1.815(4)
P1 C16 1.842(4)
P1 C19 1.854(4)
P2 C10 1.815(4)
P2 C25 1.846(4)
P2 C22 1.861(4)
N1 C2 1.384(5)
N1 C9 1.408(5)
C9 C14 1.389(5)
C9 C10 1.416(5)
C11 C12 1.389(6)
C11 C10 1.391(5)
C4 C5 1.385(6)
C4 C3 1.391(5)
C13 C14 1.385(6)
C13 C12 1.391(6)
C2 C7 1.401(6)
C2 C3 1.425(5)
C12 C15 1.505(6)
C6 C7 1.390(6)
C6 C5 1.398(6)
C22 C23 1.527(6)
C22 C24 1.529(6)
C5 C8 1.514(6)
C19 C20 1.516(6)
C19 C21 1.526(6)
C25 C26 1.526(6)
C25 C27 1.531(6)
C16 C17 1.525(6)
C16 C18 1.531(6)
C1 O1 1.119(7)
